data_4111041
loop_
_publ_author_name
'Phil S. Baran'
'Ryan A. Shenvi'

_publ_section_title
;
 Total Synthesis of (\+-)-Chartelline C
;
_journal_name_full 'Journal of the American Chemical Society'
_journal_page_first 14028
_journal_page_last 14029
_journal_paper_doi 10.1021/ja0659673
_journal_volume 128
_journal_year 2006
_chemical_formula_sum 'C22 H20 Br N4 O3'
_chemical_formula_weight 468.33
_chemical_name_systematic
; 
 ? 
;
_space_group_IT_number 2
_symmetry_cell_setting triclinic
_symmetry_space_group_name_Hall '-P 1'
_symmetry_space_group_name_H-M 'P -1'
_atom_sites_solution_hydrogens geom
_atom_sites_solution_primary direct
_atom_sites_solution_secondary difmap
_audit_creation_method SHELXL-97
_cell_angle_alpha 102.68(3)
_cell_angle_beta 90.82(3)
_cell_angle_gamma 96.90(3)
_cell_formula_units_Z 2
_cell_length_a 7.8718(16)
_cell_length_b 9.2112(18)
_cell_length_c 14.826(3)
_cell_measurement_reflns_used 1544
_cell_measurement_temperature 296(2)
_cell_measurement_theta_max 27.72
_cell_measurement_theta_min 2.28
_cell_volume 1040.3(4)
_computing_cell_refinement 'Bruker SMART'
_computing_data_collection 'Bruker SMART'
_computing_data_reduction 'Bruker SAINT+'
_computing_molecular_graphics 'Bruker SHELXTL'
_computing_publication_material 'Bruker SHELXTL'
_computing_structure_refinement 'SHELXL-97 (Sheldrick, 1997)'
_computing_structure_solution 'SHELXS-97 (Sheldrick, 1997)'
_diffrn_ambient_temperature 296(2)
_diffrn_measured_fraction_theta_full 0.993
_diffrn_measured_fraction_theta_max 0.993
_diffrn_measurement_device_type 'CCD area detector'
_diffrn_measurement_method 'phi and omega scans'
_diffrn_radiation_monochromator graphite
_diffrn_radiation_source 'normal-focus sealed tube'
_diffrn_radiation_type MoK\a
_diffrn_radiation_wavelength 0.71073
_diffrn_reflns_av_R_equivalents 0.0609
_diffrn_reflns_av_sigmaI/netI 0.1072
_diffrn_reflns_limit_h_max 8
_diffrn_reflns_limit_h_min -9
_diffrn_reflns_limit_k_max 10
_diffrn_reflns_limit_k_min -10
_diffrn_reflns_limit_l_max 17
_diffrn_reflns_limit_l_min -17
_diffrn_reflns_number 7494
_diffrn_reflns_theta_full 25.00
_diffrn_reflns_theta_max 25.00
_diffrn_reflns_theta_min 1.41
_diffrn_standards_decay_% 1
_exptl_absorpt_coefficient_mu 2.007
_exptl_absorpt_correction_T_max 0.8094
_exptl_absorpt_correction_T_min 0.6033
_exptl_absorpt_correction_type empirical
_exptl_absorpt_process_details 'SADABS (Sheldrick, 1999)'
_exptl_crystal_colour Colorless
_exptl_crystal_density_diffrn 1.495
_exptl_crystal_density_meas 0
_exptl_crystal_description Parallelepiped
_exptl_crystal_F_000 478
_exptl_crystal_size_max 0.28
_exptl_crystal_size_mid 0.19
_exptl_crystal_size_min 0.11
_refine_diff_density_max 0.628
_refine_diff_density_min -0.471
_refine_diff_density_rms 0.075
_refine_ls_extinction_method none
_refine_ls_goodness_of_fit_ref 0.934
_refine_ls_hydrogen_treatment constr
_refine_ls_matrix_type full
_refine_ls_number_parameters 274
_refine_ls_number_reflns 3651
_refine_ls_number_restraints 0
_refine_ls_restrained_S_all 0.934
_refine_ls_R_factor_all 0.1429
_refine_ls_R_factor_gt 0.0598
_refine_ls_shift/su_max 0.001
_refine_ls_shift/su_mean 0.000
_refine_ls_structure_factor_coef Fsqd
_refine_ls_weighting_details 'calc w=1/[\s^2^(Fo^2^)+(0.0770P)^2^+0.0000P] where P=(Fo^2^+2Fc^2^)/3'
_refine_ls_weighting_scheme calc
_refine_ls_wR_factor_gt 0.1337
_refine_ls_wR_factor_ref 0.1688
_reflns_number_gt 1683
_reflns_number_total 3651
_reflns_threshold_expression >2sigma(I)
_cod_data_source_file ja0659673si20060817_012052.cif
_cod_data_source_block rasp
_cod_database_code 4111041

loop_
_symmetry_equiv_pos_as_xyz
'x, y, z'
'-x, -y, -z'

loop_
_atom_site_label
_atom_site_type_symbol
_atom_site_fract_x
_atom_site_fract_y
_atom_site_fract_z
_atom_site_U_iso_or_equiv
_atom_site_adp_type
_atom_site_occupancy
_atom_site_symmetry_multiplicity
_atom_site_calc_flag
_atom_site_refinement_flags
Br1 Br 0.68844(11) 0.16342(9) 0.29723(6) 0.1002(4) Uani 1 1 d .
O1 O 0.1001(5) 0.7156(5) 0.4830(3) 0.0780(14) Uani 1 1 d .
O2 O 0.4827(6) 0.6709(5) 0.4740(3) 0.0766(13) Uani 1 1 d .
O3 O 0.6035(5) 0.8724(5) 0.4272(2) 0.0602(11) Uani 1 1 d .
N1 N 0.0946(6) 0.3810(6) 0.1248(3) 0.0626(14) Uani 1 1 d .
H1A H 0.0451 0.3551 0.0706 0.075 Uiso 1 1 calc R
N2 N 0.2224(6) 0.6345(5) 0.3393(3) 0.0465(12) Uani 1 1 d .
N3 N 0.4372(6) 0.6463(6) 0.0966(3) 0.0704(16) Uani 1 1 d .
N4 N 0.1851(6) 0.6691(5) 0.0400(3) 0.0557(13) Uani 1 1 d .
H4A H 0.1022 0.6616 0.0001 0.067 Uiso 1 1 calc R
C1 C 0.4111(8) 0.3336(7) 0.2919(4) 0.0636(18) Uani 1 1 d .
H1B H 0.4379 0.3716 0.3546 0.076 Uiso 1 1 calc R
C2 C 0.5051(9) 0.2307(7) 0.2394(5) 0.0709(19) Uani 1 1 d .
C3 C 0.4690(9) 0.1736(8) 0.1456(5) 0.086(2) Uani 1 1 d .
H3B H 0.5342 0.1043 0.1121 0.103 Uiso 1 1 calc R
C4 C 0.3360(9) 0.2201(8) 0.1025(5) 0.080(2) Uani 1 1 d .
H4B H 0.3118 0.1844 0.0394 0.096 Uiso 1 1 calc R
C5 C 0.2399(8) 0.3198(7) 0.1542(4) 0.0603(17) Uani 1 1 d .
C6 C 0.2760(8) 0.3783(6) 0.2484(4) 0.0543(16) Uani 1 1 d .
C7 C 0.1544(7) 0.4845(6) 0.2826(3) 0.0511(16) Uani 1 1 d .
C8 C 0.0398(9) 0.4682(7) 0.3662(4) 0.076(2) Uani 1 1 d .
H8A H -0.0823 0.4587 0.3519 0.091 Uiso 1 1 calc R
H8B H 0.0675 0.3916 0.3976 0.091 Uiso 1 1 calc R
C9 C 0.1190(8) 0.6267(8) 0.4128(4) 0.0608(17) Uani 1 1 d .
C10 C 0.0509(8) 0.4799(7) 0.1920(4) 0.0529(16) Uani 1 1 d .
C11 C -0.1016(8) 0.5626(9) 0.1919(4) 0.0654(19) Uani 1 1 d .
H11A H -0.2069 0.5088 0.1981 0.079 Uiso 1 1 calc R
C12 C -0.1058(8) 0.7015(10) 0.1841(4) 0.070(2) Uani 1 1 d .
H12A H -0.2138 0.7333 0.1869 0.084 Uiso 1 1 calc R
C13 C 0.0377(8) 0.8152(7) 0.1715(4) 0.0596(17) Uani 1 1 d .
C14 C -0.0254(10) 0.9055(8) 0.1042(5) 0.094(3) Uani 1 1 d .
H14A H -0.0622 0.8387 0.0462 0.113 Uiso 1 1 calc R
H14B H 0.0663 0.9785 0.0946 0.113 Uiso 1 1 calc R
H14C H -0.1195 0.9557 0.1301 0.113 Uiso 1 1 calc R
C15 C 0.0809(8) 0.9272(7) 0.2658(4) 0.075(2) Uani 1 1 d .
H15A H 0.1206 0.8752 0.3099 0.090 Uiso 1 1 calc R
H15B H -0.0198 0.9708 0.2875 0.090 Uiso 1 1 calc R
H15C H 0.1688 1.0049 0.2582 0.090 Uiso 1 1 calc R
C16 C 0.1868(7) 0.7403(6) 0.1327(3) 0.0456(14) Uani 1 1 d .
C17 C 0.3437(7) 0.7233(7) 0.1663(4) 0.0492(15) Uani 1 1 d .
C18 C 0.3317(8) 0.6149(8) 0.0231(4) 0.071(2) Uani 1 1 d .
H18A H 0.3579 0.5604 -0.0345 0.085 Uiso 1 1 calc R
C19 C 0.4306(7) 0.7646(6) 0.2589(3) 0.0457(14) Uani 1 1 d .
H19A H 0.5356 0.8248 0.2643 0.055 Uiso 1 1 calc R
C20 C 0.3752(6) 0.7255(6) 0.3348(3) 0.0393(13) Uani 1 1 d .
C21 C 0.4907(7) 0.7515(7) 0.4215(4) 0.0484(15) Uani 1 1 d .
C22 C 0.7286(8) 0.9026(8) 0.5040(4) 0.083(2) Uani 1 1 d .
H22A H 0.7960 0.9977 0.5070 0.099 Uiso 1 1 calc R
H22B H 0.8020 0.8251 0.4952 0.099 Uiso 1 1 calc R
H22C H 0.6705 0.9051 0.5607 0.099 Uiso 1 1 calc R

loop_
_atom_site_aniso_label
_atom_site_aniso_U_11
_atom_site_aniso_U_22
_atom_site_aniso_U_33
_atom_site_aniso_U_23
_atom_site_aniso_U_13
_atom_site_aniso_U_12
Br1 0.1119(7) 0.0711(6) 0.1121(7) 0.0112(4) -0.0568(5) 0.0134(4)
O1 0.083(3) 0.102(4) 0.037(2) -0.003(3) 0.011(2) -0.003(3)
O2 0.100(4) 0.077(3) 0.052(3) 0.023(2) -0.032(2) -0.001(3)
O3 0.061(3) 0.064(3) 0.047(2) 0.003(2) -0.0271(19) -0.008(2)
N1 0.065(3) 0.074(4) 0.037(3) -0.004(3) -0.024(3) -0.005(3)
N2 0.053(3) 0.051(3) 0.029(3) 0.003(2) -0.003(2) -0.004(2)
N3 0.044(3) 0.125(5) 0.035(3) 0.005(3) -0.003(2) 0.007(3)
N4 0.045(3) 0.087(4) 0.031(3) 0.004(2) -0.008(2) 0.007(3)
C1 0.088(5) 0.043(4) 0.055(4) 0.009(3) -0.027(4) -0.007(4)
C2 0.083(5) 0.050(4) 0.074(5) 0.010(4) -0.036(4) -0.001(4)
C3 0.092(6) 0.069(5) 0.083(5) -0.015(4) -0.034(4) 0.022(4)
C4 0.096(6) 0.079(5) 0.054(4) -0.013(4) -0.035(4) 0.017(4)
C5 0.073(5) 0.053(4) 0.048(4) 0.001(3) -0.021(3) 0.003(3)
C6 0.073(4) 0.038(3) 0.045(3) 0.002(3) -0.021(3) -0.003(3)
C7 0.065(4) 0.050(4) 0.032(3) 0.007(3) -0.008(3) -0.014(3)
C8 0.088(5) 0.086(5) 0.043(4) 0.015(4) -0.002(4) -0.026(4)
C9 0.064(4) 0.075(5) 0.037(4) 0.011(3) -0.007(3) -0.010(3)
C10 0.054(4) 0.054(4) 0.040(4) 0.002(3) -0.007(3) -0.020(3)
C11 0.038(4) 0.105(6) 0.042(4) 0.001(4) -0.010(3) -0.006(4)
C12 0.049(4) 0.101(6) 0.054(4) -0.003(4) -0.011(3) 0.025(4)
C13 0.067(5) 0.067(4) 0.041(3) 0.000(3) -0.021(3) 0.017(4)
C14 0.126(7) 0.084(5) 0.068(5) -0.004(4) -0.047(4) 0.038(5)
C15 0.084(5) 0.070(5) 0.065(4) -0.010(4) -0.025(4) 0.035(4)
C16 0.041(3) 0.060(4) 0.032(3) 0.003(3) -0.005(3) 0.005(3)
C17 0.038(3) 0.073(4) 0.033(3) 0.009(3) -0.002(3) -0.003(3)
C18 0.050(4) 0.120(6) 0.033(3) -0.004(4) 0.003(3) 0.010(4)
C19 0.041(3) 0.060(4) 0.031(3) 0.004(3) -0.007(3) -0.001(3)
C20 0.034(3) 0.049(4) 0.032(3) 0.003(3) -0.002(2) 0.006(3)
C21 0.052(4) 0.055(4) 0.033(3) 0.003(3) -0.011(3) 0.002(3)
C22 0.071(5) 0.094(5) 0.071(5) 0.001(4) -0.046(4) -0.001(4)

loop_
_atom_type_symbol
_atom_type_description
_atom_type_scat_dispersion_real
_atom_type_scat_dispersion_imag
_atom_type_scat_source
C C 0.0033 0.0016 'International Tables Vol C Tables 4.2.6.8 and 6.1.1.4'
H H 0.0000 0.0000 'International Tables Vol C Tables 4.2.6.8 and 6.1.1.4'
Br Br -0.2901 2.4595 'International Tables Vol C Tables 4.2.6.8 and 6.1.1.4'
N N 0.0061 0.0033 'International Tables Vol C Tables 4.2.6.8 and 6.1.1.4'
O O 0.0106 0.0060 'International Tables Vol C Tables 4.2.6.8 and 6.1.1.4'

loop_
_geom_angle_atom_site_label_1
_geom_angle_atom_site_label_2
_geom_angle_atom_site_label_3
_geom_angle
C21 O3 C22 115.3(5)
C10 N1 C5 109.1(5)
C9 N2 C20 130.3(4)
C9 N2 C7 95.7(4)
C20 N2 C7 130.6(4)
C18 N3 C17 103.8(5)
C18 N4 C16 108.6(5)
C6 C1 C2 118.0(6)
C3 C2 C1 122.1(6)
C3 C2 Br1 118.6(6)
C1 C2 Br1 119.2(5)
C4 C3 C2 119.6(7)
C5 C4 C3 118.8(6)
C4 C5 C6 121.8(6)
C4 C5 N1 128.5(5)
C6 C5 N1 109.6(6)
C1 C6 C5 119.6(6)
C1 C6 C7 131.9(5)
C5 C6 C7 108.5(5)
C6 C7 N2 118.4(5)
C6 C7 C10 100.9(4)
N2 C7 C10 117.1(5)
C6 C7 C8 121.7(5)
N2 C7 C8 86.0(4)
C10 C7 C8 113.7(5)
C9 C8 C7 86.8(4)
O1 C9 N2 132.2(6)
O1 C9 C8 136.3(6)
N2 C9 C8 91.4(5)
N1 C10 C11 125.9(5)
N1 C10 C7 111.5(6)
C11 C10 C7 121.6(5)
C12 C11 C10 128.3(6)
C11 C12 C13 129.2(6)
C12 C13 C16 110.4(5)
C12 C13 C14 108.4(6)
C16 C13 C14 109.7(5)
C12 C13 C15 108.2(5)
C16 C13 C15 113.2(5)
C14 C13 C15 106.8(5)
C17 C16 N4 103.8(5)
C17 C16 C13 135.6(5)
N4 C16 C13 120.5(5)
C16 C17 N3 111.0(5)
C16 C17 C19 134.1(5)
N3 C17 C19 114.9(5)
N3 C18 N4 112.7(5)
C20 C19 C17 127.0(5)
C19 C20 N2 124.3(5)
C19 C20 C21 121.6(5)
N2 C20 C21 113.1(5)
O2 C21 O3 125.6(5)
O2 C21 C20 124.0(5)
O3 C21 C20 110.4(5)

loop_
_geom_bond_atom_site_label_1
_geom_bond_atom_site_label_2
_geom_bond_distance
Br1 C2 1.902(6)
O1 C9 1.199(7)
O2 C21 1.185(6)
O3 C21 1.325(7)
O3 C22 1.451(6)
N1 C10 1.276(7)
N1 C5 1.436(7)
N2 C9 1.378(7)
N2 C20 1.392(6)
N2 C7 1.484(6)
N3 C18 1.319(7)
N3 C17 1.392(7)
N4 C18 1.317(7)
N4 C16 1.387(6)
C1 C6 1.385(8)
C1 C2 1.383(9)
C2 C3 1.386(9)
C3 C4 1.378(9)
C4 C5 1.371(9)
C5 C6 1.394(8)
C6 C7 1.467(8)
C7 C10 1.551(7)
C7 C8 1.566(8)
C8 C9 1.524(8)
C10 C11 1.497(9)
C11 C12 1.313(9)
C12 C13 1.488(9)
C13 C16 1.491(8)
C13 C14 1.544(8)
C13 C15 1.550(8)
C16 C17 1.364(7)
C17 C19 1.476(7)
C19 C20 1.320(7)
C20 C21 1.520(7)

loop_
_geom_torsion_atom_site_label_1
_geom_torsion_atom_site_label_2
_geom_torsion_atom_site_label_3
_geom_torsion_atom_site_label_4
_geom_torsion
C6 C1 C2 C3 0.7(10)
C6 C1 C2 Br1 -178.6(4)
C1 C2 C3 C4 0.2(11)
Br1 C2 C3 C4 179.5(5)
C2 C3 C4 C5 -1.4(11)
C3 C4 C5 C6 1.7(11)
C3 C4 C5 N1 -178.7(6)
C10 N1 C5 C4 -174.3(7)
C10 N1 C5 C6 5.3(7)
C2 C1 C6 C5 -0.4(9)
C2 C1 C6 C7 -179.1(6)
C4 C5 C6 C1 -0.8(10)
N1 C5 C6 C1 179.5(5)
C4 C5 C6 C7 178.1(6)
N1 C5 C6 C7 -1.5(7)
C1 C6 C7 N2 47.5(9)
C5 C6 C7 N2 -131.3(5)
C1 C6 C7 C10 176.7(6)
C5 C6 C7 C10 -2.1(6)
C1 C6 C7 C8 -56.4(9)
C5 C6 C7 C8 124.8(6)
C9 N2 C7 C6 -126.2(5)
C20 N2 C7 C6 34.0(8)
C9 N2 C7 C10 112.5(5)
C20 N2 C7 C10 -87.2(7)
C9 N2 C7 C8 -2.1(5)
C20 N2 C7 C8 158.1(6)
C6 C7 C8 C9 123.0(5)
N2 C7 C8 C9 1.9(4)
C10 C7 C8 C9 -116.0(5)
C20 N2 C9 O1 24.0(11)
C7 N2 C9 O1 -175.7(7)
C20 N2 C9 C8 -158.2(6)
C7 N2 C9 C8 2.2(5)
C7 C8 C9 O1 175.6(8)
C7 C8 C9 N2 -2.0(5)
C5 N1 C10 C11 -175.6(6)
C5 N1 C10 C7 -6.7(6)
C6 C7 C10 N1 5.6(6)
N2 C7 C10 N1 135.6(5)
C8 C7 C10 N1 -126.4(6)
C6 C7 C10 C11 175.0(6)
N2 C7 C10 C11 -55.0(7)
C8 C7 C10 C11 43.0(8)
N1 C10 C11 C12 -103.7(8)
C7 C10 C11 C12 88.5(8)
C10 C11 C12 C13 1.3(11)
C11 C12 C13 C16 21.6(9)
C11 C12 C13 C14 141.7(7)
C11 C12 C13 C15 -102.8(8)
C18 N4 C16 C17 0.4(6)
C18 N4 C16 C13 178.9(6)
C12 C13 C16 C17 -106.3(7)
C14 C13 C16 C17 134.3(7)
C15 C13 C16 C17 15.2(10)
C12 C13 C16 N4 75.8(7)
C14 C13 C16 N4 -43.5(8)
C15 C13 C16 N4 -162.7(5)
N4 C16 C17 N3 0.8(6)
C13 C16 C17 N3 -177.2(6)
N4 C16 C17 C19 -177.1(6)
C13 C16 C17 C19 4.8(12)
C18 N3 C17 C16 -1.8(7)
C18 N3 C17 C19 176.6(5)
C17 N3 C18 N4 2.1(8)
C16 N4 C18 N3 -1.6(8)
C16 C17 C19 C20 56.6(10)
N3 C17 C19 C20 -121.3(6)
C17 C19 C20 N2 0.9(9)
C17 C19 C20 C21 168.7(5)
C9 N2 C20 C19 -153.8(6)
C7 N2 C20 C19 52.3(8)
C9 N2 C20 C21 37.4(8)
C7 N2 C20 C21 -116.4(6)
C22 O3 C21 O2 1.7(8)
C22 O3 C21 C20 -175.9(5)
C19 C20 C21 O2 -146.6(6)
N2 C20 C21 O2 22.4(8)
C19 C20 C21 O3 31.0(7)
N2 C20 C21 O3 -159.9(4)
